data_2018904
loop_
_publ_author_name
'Wood, Matthew R.'
'Lalancette, Roger A.'

_publ_section_title
;
 Understanding the microcrystal tests of three related phenethylamines:
 the <i>ortho</i>-metallated (+-)-amphetamine formed with gold(III)
 chloride, and the tetrachloridoaurate(III) salts of (+)-methamphetamine
 and (+-)-ephedrine
;
_journal_coeditor_code FA3298
_journal_issue 4
_journal_name_full 'Acta Crystallographica Section C'
_journal_page_first 388
_journal_page_last 393
_journal_paper_doi 10.1107/S0108270113006379
_journal_volume 69
_journal_year 2013
_chemical_formula_iupac '(C10 H16 N O) [Au Cl4]'
_chemical_formula_moiety 'C10 H16 N O +, Au Cl4 -'
_chemical_formula_sum 'C10 H16 Au Cl4 N O'
_chemical_formula_weight 505.00
_chemical_name_common '(+-)-ephedrine tetrachloaurate(III)'
_chemical_name_systematic
;
<i>D</i>,<i>L</i>-(1-Hydroxy-1-phenylpropan-2-yl)(methyl)azanium
tetrachloridoaurate(III)
;
_space_group_IT_number 14
_symmetry_cell_setting monoclinic
_symmetry_space_group_name_Hall '-P 2ybc'
_symmetry_space_group_name_H-M 'P 1 21/c 1'
_atom_sites_solution_hydrogens geom
_atom_sites_solution_primary direct
_atom_sites_solution_secondary difmap
_audit_creation_method SHELXL97
_cell_angle_alpha 90.00
_cell_angle_beta 93.920(2)
_cell_angle_gamma 90.00
_cell_formula_units_Z 8
_cell_length_a 7.7537(4)
_cell_length_b 25.0264(13)
_cell_length_c 15.4587(8)
_cell_measurement_reflns_used 9963
_cell_measurement_temperature 100(2)
_cell_measurement_theta_max 71.93
_cell_measurement_theta_min 3.37
_cell_volume 2992.7(3)
_computing_cell_refinement 'APEX2 (Bruker, 2006)'
_computing_data_collection 'APEX2 (Bruker, 2006)'
_computing_data_reduction 'SAINT (Bruker, 2005)'
_computing_molecular_graphics 'SHELXTL (Sheldrick, 2008<i>b</i>)'
_computing_publication_material 'SHELXTL (Sheldrick, 2008<i>b</i>)'
_computing_structure_refinement 'SHELXTL (Sheldrick, 2008<i>b</i>)'
_computing_structure_solution 'SHELXTL (Sheldrick, 2008<i>b</i>)'
_diffrn_ambient_temperature 100(2)
_diffrn_measured_fraction_theta_full 0.964
_diffrn_measured_fraction_theta_max 0.912
_diffrn_measurement_device_type 'Bruker SMART CCD APEXII area-detector'
_diffrn_measurement_method '\f and \w'
_diffrn_radiation_monochromator graphite
_diffrn_radiation_source 'fine-focus sealed tube'
_diffrn_radiation_type CuK\a
_diffrn_radiation_wavelength 1.54178
_diffrn_reflns_av_R_equivalents 0.053
_diffrn_reflns_av_sigmaI/netI 0.039
_diffrn_reflns_limit_h_max 7
_diffrn_reflns_limit_h_min -9
_diffrn_reflns_limit_k_max 29
_diffrn_reflns_limit_k_min -29
_diffrn_reflns_limit_l_max 18
_diffrn_reflns_limit_l_min -18
_diffrn_reflns_number 26603
_diffrn_reflns_theta_full 67.50
_diffrn_reflns_theta_max 72.13
_diffrn_reflns_theta_min 3.37
_diffrn_standards_decay_% 0
_diffrn_standards_number 0
_exptl_absorpt_coefficient_mu 24.93
_exptl_absorpt_correction_T_max 0.3258
_exptl_absorpt_correction_T_min 0.0383
_exptl_absorpt_correction_type numerical
_exptl_absorpt_process_details '(SADABS; Sheldrick, 2008<i>a</i>)'
_exptl_crystal_colour yellow
_exptl_crystal_density_diffrn 2.242
_exptl_crystal_density_method 'not measured'
_exptl_crystal_description needle
_exptl_crystal_F_000 1904
_exptl_crystal_size_max 0.38
_exptl_crystal_size_mid 0.11
_exptl_crystal_size_min 0.06
_refine_diff_density_max 1.94
_refine_diff_density_min -1.35
_refine_ls_extinction_coef 0.000023(9)
_refine_ls_extinction_expression Fc^*^=kFc[1+0.001xFc^2^\l^3^/sin(2\q)]^-1/4^
_refine_ls_extinction_method 'SHELXTL (Sheldrick, 2008b)'
_refine_ls_goodness_of_fit_ref 1.12
_refine_ls_hydrogen_treatment constr
_refine_ls_matrix_type full
_refine_ls_number_parameters 312
_refine_ls_number_reflns 5386
_refine_ls_number_restraints 1
_refine_ls_restrained_S_all 1.12
_refine_ls_R_factor_all 0.046
_refine_ls_R_factor_gt 0.040
_refine_ls_shift/su_max 0.00
_refine_ls_shift/su_mean 0.00
_refine_ls_structure_factor_coef Fsqd
_refine_ls_weighting_details 'calc w = 1/[\s^2^(Fo^2^)+(0.0328P)^2^+25.1429P] where P=(Fo^2^+2Fc^2^)/3'
_refine_ls_weighting_scheme calc
_refine_ls_wR_factor_gt 0.091
_refine_ls_wR_factor_ref 0.094
_reflns_number_gt 4874
_reflns_number_total 5386
_reflns_threshold_expression I>2\s(I)
_cod_data_source_file fa3298.cif
_cod_data_source_block III
_cod_original_sg_symbol_H-M 'P 21/c'
_cod_database_code 2018904
_cod_database_fobs_code 2018904

loop_
_symmetry_equiv_pos_as_xyz
'x, y, z'
'-x, y+1/2, -z+1/2'
'-x, -y, -z'
'x, -y-1/2, z-1/2'

loop_
_atom_site_type_symbol
_atom_site_label
_atom_site_fract_x
_atom_site_fract_y
_atom_site_fract_z
_atom_site_U_iso_or_equiv
_atom_site_adp_type
_atom_site_calc_flag
_atom_site_refinement_flags
_atom_site_occupancy
_atom_site_symmetry_multiplicity
Au Au1 0.51006(4) 0.076623(12) 0.056401(19) 0.02202(11) Uani d . 1 1
Cl Cl1 0.2212(2) 0.09400(9) 0.05762(13) 0.0325(4) Uani d . 1 1
Cl Cl2 0.4833(2) 0.06536(8) -0.09056(12) 0.0290(4) Uani d . 1 1
Cl Cl3 0.8006(2) 0.06545(8) 0.05363(13) 0.0303(4) Uani d . 1 1
Cl Cl4 0.5373(3) 0.08461(9) 0.20336(13) 0.0366(5) Uani d . 1 1
Au Au2 0.48945(4) 0.012413(13) 0.62846(2) 0.02478(11) Uani d . 1 1
Cl Cl5 0.5179(2) -0.07059(7) 0.56997(12) 0.0276(4) Uani d . 1 1
Cl Cl6 0.1954(3) 0.00565(9) 0.61780(16) 0.0412(5) Uani d . 1 1
Cl Cl7 0.4660(3) 0.09502(8) 0.68776(14) 0.0361(5) Uani d . 1 1
Cl Cl8 0.7820(2) 0.02260(8) 0.63758(13) 0.0330(4) Uani d . 1 1
O O1 0.0588(7) 0.3790(2) 0.2068(4) 0.0324(13) Uani d . 1 1
H H1 0.1164 0.4055 0.1919 0.049 Uiso d R 1 1
N N1 -0.1352(8) 0.4183(3) 0.3320(4) 0.0269(14) Uani d . 1 1
H H1B -0.1719 0.4217 0.2744 0.032 Uiso d R 1 1
H H1C -0.2318 0.4189 0.3634 0.032 Uiso d R 1 1
C C1 0.1119(10) 0.3647(3) 0.2937(5) 0.0292(18) Uani d . 1 1
H H1D 0.1934 0.3926 0.3183 0.035 Uiso calc R 1 1
C C2 -0.0498(10) 0.3651(3) 0.3448(5) 0.0254(17) Uani d . 1 1
H H2A -0.0147 0.3603 0.4078 0.030 Uiso calc R 1 1
C C3 -0.1829(11) 0.3225(3) 0.3169(7) 0.040(2) Uani d . 1 1
H H3A -0.2860 0.3271 0.3494 0.060 Uiso calc R 1 1
H H3B -0.1335 0.2870 0.3287 0.060 Uiso calc R 1 1
H H3C -0.2145 0.3260 0.2547 0.060 Uiso calc R 1 1
C C4 0.2038(10) 0.3109(3) 0.2987(5) 0.0283(18) Uani d . 1 1
C C5 0.2999(11) 0.2966(4) 0.3742(6) 0.0345(19) Uani d . 1 1
H H5 0.3056 0.3199 0.4228 0.041 Uiso calc R 1 1
C C6 0.3883(12) 0.2478(4) 0.3791(6) 0.042(2) Uani d . 1 1
H H6 0.4517 0.2379 0.4314 0.051 Uiso calc R 1 1
C C7 0.3840(12) 0.2144(4) 0.3092(6) 0.040(2) Uani d . 1 1
H H7 0.4469 0.1818 0.3122 0.048 Uiso calc R 1 1
C C8 0.2872(12) 0.2283(3) 0.2339(6) 0.038(2) Uani d . 1 1
H H8 0.2825 0.2049 0.1854 0.045 Uiso calc R 1 1
C C9 0.1974(11) 0.2762(3) 0.2289(6) 0.0332(19) Uani d . 1 1
H H9 0.1309 0.2853 0.1772 0.040 Uiso calc R 1 1
C C10 -0.0258(11) 0.4658(3) 0.3574(6) 0.0327(19) Uani d . 1 1
H H10D 0.0403 0.4585 0.4124 0.049 Uiso calc R 1 1
H H10E -0.1001 0.4970 0.3641 0.049 Uiso calc R 1 1
H H10F 0.0540 0.4729 0.3123 0.049 Uiso calc R 1 1
O O1A 1.1608(12) 0.1516(4) 0.5115(6) 0.083(3) Uani d . 1 1
H H2 1.1821 0.1451 0.5645 0.124 Uiso d R 1 1
N N1A 1.0668(9) 0.1027(3) 0.3631(4) 0.0312(15) Uani d . 1 1
H H1E 1.1788 0.1047 0.3868 0.037 Uiso d R 1 1
H H1F 1.0189 0.0721 0.3843 0.037 Uiso d R 1 1
C C1A 0.9824(12) 0.1485(4) 0.4914(6) 0.041(2) Uani d . 1 1
H H1A 0.9367 0.1137 0.5120 0.049 Uiso calc R 1 1
C C2A 0.9778(16) 0.1493(6) 0.3966(7) 0.080(5) Uani d D 1 1
H H2A1 1.0607 0.1788 0.3858 0.095 Uiso calc R 1 1
C C3A 0.8167(17) 0.1673(6) 0.3433(8) 0.108(7) Uani d D 1 1
H H3A1 0.7355 0.1374 0.3361 0.162 Uiso calc R 1 1
H H3A2 0.8484 0.1794 0.2863 0.162 Uiso calc R 1 1
H H3A3 0.7622 0.1967 0.3732 0.162 Uiso calc R 1 1
C C4A 0.8854(12) 0.1950(4) 0.5298(6) 0.038(2) Uani d . 1 1
C C5A 0.7302(13) 0.1846(4) 0.5637(6) 0.046(2) Uani d . 1 1
H H5A 0.6847 0.1493 0.5625 0.055 Uiso calc R 1 1
C C6A 0.6381(15) 0.2266(5) 0.6005(6) 0.057(3) Uani d . 1 1
H H6A 0.5310 0.2195 0.6246 0.069 Uiso calc R 1 1
C C7A 0.7027(17) 0.2772(5) 0.6012(7) 0.058(3) Uani d . 1 1
H H7A 0.6402 0.3056 0.6253 0.070 Uiso calc R 1 1
C C8A 0.8593(16) 0.2870(4) 0.5670(6) 0.055(3) Uani d . 1 1
H H8A 0.9042 0.3224 0.5678 0.066 Uiso calc R 1 1
C C9A 0.9511(14) 0.2465(4) 0.5317(6) 0.049(3) Uani d . 1 1
H H9A 1.0592 0.2537 0.5087 0.059 Uiso calc R 1 1
C C10A 1.0723(14) 0.0971(4) 0.2677(6) 0.046(2) Uani d . 1 1
H H10A 0.9615 0.0831 0.2432 0.069 Uiso calc R 1 1
H H10B 1.1653 0.0724 0.2548 0.069 Uiso calc R 1 1
H H10C 1.0938 0.1321 0.2422 0.069 Uiso calc R 1 1

loop_
_atom_site_aniso_label
_atom_site_aniso_U_11
_atom_site_aniso_U_22
_atom_site_aniso_U_33
_atom_site_aniso_U_12
_atom_site_aniso_U_13
_atom_site_aniso_U_23
Au1 0.02034(18) 0.02480(18) 0.02078(18) -0.00058(11) 0.00045(11) 0.00126(12)
Cl1 0.0216(10) 0.0474(12) 0.0285(10) 0.0007(8) 0.0026(7) 0.0019(9)
Cl2 0.0229(10) 0.0443(11) 0.0196(9) -0.0003(7) -0.0001(7) -0.0013(8)
Cl3 0.0212(10) 0.0377(11) 0.0317(10) 0.0037(7) -0.0012(7) 0.0019(8)
Cl4 0.0351(12) 0.0518(13) 0.0227(10) 0.0027(9) -0.0001(8) -0.0020(9)
Au2 0.02086(18) 0.03138(19) 0.02224(18) -0.00393(12) 0.00258(12) -0.00216(13)
Cl5 0.0284(10) 0.0288(9) 0.0252(9) -0.0024(7) -0.0015(7) -0.0014(8)
Cl6 0.0224(11) 0.0422(12) 0.0601(15) -0.0045(8) 0.0111(9) -0.0105(11)
Cl7 0.0334(11) 0.0370(11) 0.0387(12) -0.0062(8) 0.0087(8) -0.0130(9)
Cl8 0.0199(10) 0.0439(12) 0.0348(11) -0.0044(8) -0.0012(7) -0.0055(9)
O1 0.033(3) 0.035(3) 0.029(3) 0.003(2) -0.001(2) 0.005(3)
N1 0.024(4) 0.031(4) 0.025(4) 0.001(3) 0.000(3) -0.005(3)
C1 0.029(5) 0.032(4) 0.025(4) -0.002(3) -0.004(3) -0.001(4)
C2 0.025(4) 0.025(4) 0.025(4) 0.002(3) -0.007(3) 0.001(3)
C3 0.027(5) 0.034(5) 0.059(6) 0.000(4) -0.002(4) -0.001(4)
C4 0.020(4) 0.036(5) 0.029(4) 0.002(3) 0.005(3) 0.001(4)
C5 0.035(5) 0.035(5) 0.034(5) -0.001(4) -0.001(4) -0.006(4)
C6 0.041(6) 0.042(5) 0.043(6) 0.006(4) -0.006(4) 0.005(5)
C7 0.035(5) 0.030(5) 0.057(6) 0.002(4) 0.017(4) 0.006(4)
C8 0.046(6) 0.031(5) 0.038(5) 0.002(4) 0.018(4) 0.000(4)
C9 0.031(5) 0.035(5) 0.034(5) -0.003(3) 0.006(3) 0.005(4)
C10 0.035(5) 0.029(4) 0.035(5) 0.001(3) 0.000(4) -0.001(4)
O1A 0.076(6) 0.086(7) 0.084(7) 0.011(5) -0.012(5) -0.034(5)
N1A 0.030(4) 0.036(4) 0.027(4) 0.001(3) -0.001(3) -0.005(3)
C1A 0.039(6) 0.053(6) 0.031(5) 0.011(4) -0.002(4) -0.004(4)
C2A 0.096(10) 0.103(11) 0.036(6) 0.067(8) -0.019(6) -0.019(7)
C3A 0.166(17) 0.112(13) 0.046(8) 0.097(12) -0.003(9) 0.000(8)
C4A 0.045(6) 0.040(5) 0.029(5) 0.008(4) -0.001(4) -0.006(4)
C5A 0.050(6) 0.058(6) 0.030(5) 0.008(5) -0.003(4) -0.005(5)
C6A 0.063(7) 0.080(9) 0.030(5) 0.030(6) 0.011(5) -0.002(5)
C7A 0.086(9) 0.057(7) 0.032(6) 0.035(6) -0.003(5) -0.006(5)
C8A 0.091(9) 0.038(6) 0.034(6) 0.016(5) -0.011(5) 0.004(5)
C9A 0.058(7) 0.057(7) 0.033(5) 0.015(5) 0.003(4) 0.003(5)
C10A 0.064(7) 0.050(6) 0.025(5) 0.003(5) 0.008(4) -0.002(4)

loop_
_atom_type_symbol
_atom_type_description
_atom_type_scat_dispersion_real
_atom_type_scat_dispersion_imag
_atom_type_scat_source
C C 0.0181 0.0091 'International Tables Vol C Tables 4.2.6.8 and 6.1.1.4'
H H 0.0000 0.0000 'International Tables Vol C Tables 4.2.6.8 and 6.1.1.4'
N N 0.0311 0.0180 'International Tables Vol C Tables 4.2.6.8 and 6.1.1.4'
O O 0.0492 0.0322 'International Tables Vol C Tables 4.2.6.8 and 6.1.1.4'
Cl Cl 0.3639 0.7018 'International Tables Vol C Tables 4.2.6.8 and 6.1.1.4'
Au Au -4.4197 7.2980 'International Tables Vol C Tables 4.2.6.8 and 6.1.1.4'

loop_
_geom_angle_atom_site_label_1
_geom_angle_atom_site_label_2
_geom_angle_atom_site_label_3
_geom_angle
Cl3 Au1 Cl4 90.29(7)
Cl3 Au1 Cl1 176.04(7)
Cl4 Au1 Cl1 89.96(7)
Cl3 Au1 Cl2 89.36(7)
Cl4 Au1 Cl2 177.95(8)
Cl1 Au1 Cl2 90.53(7)
Cl7 Au2 Cl8 88.86(7)
Cl7 Au2 Cl6 89.39(8)
Cl8 Au2 Cl6 177.75(8)
Cl7 Au2 Cl5 178.99(7)
Cl8 Au2 Cl5 90.21(7)
Cl6 Au2 Cl5 91.55(7)
C1 O1 H1 109.4
C2 N1 C10 115.8(6)
C2 N1 H1B 108.3
C10 N1 H1B 108.3
C2 N1 H1C 108.3
C10 N1 H1C 108.4
H1B N1 H1C 107.4
O1 C1 C4 112.0(7)
O1 C1 C2 107.0(6)
C4 C1 C2 112.1(7)
O1 C1 H1D 108.5
C4 C1 H1D 108.5
C2 C1 H1D 108.5
N1 C2 C3 107.5(6)
N1 C2 C1 108.0(6)
C3 C2 C1 114.3(7)
N1 C2 H2A 109.0
C3 C2 H2A 109.0
C1 C2 H2A 109.0
C2 C3 H3A 109.5
C2 C3 H3B 109.5
H3A C3 H3B 109.5
C2 C3 H3C 109.5
H3A C3 H3C 109.5
H3B C3 H3C 109.5
C9 C4 C5 118.8(8)
C9 C4 C1 121.6(7)
C5 C4 C1 119.6(7)
C4 C5 C6 120.2(8)
C4 C5 H5 119.9
C6 C5 H5 119.9
C7 C6 C5 120.4(9)
C7 C6 H6 119.8
C5 C6 H6 119.8
C6 C7 C8 119.6(9)
C6 C7 H7 120.2
C8 C7 H7 120.2
C7 C8 C9 120.3(9)
C7 C8 H8 119.9
C9 C8 H8 119.9
C4 C9 C8 120.6(9)
C4 C9 H9 119.7
C8 C9 H9 119.7
N1 C10 H10D 109.5
N1 C10 H10E 109.5
H10D C10 H10E 109.5
N1 C10 H10F 109.5
H10D C10 H10F 109.5
H10E C10 H10F 109.5
C1A O1A H2 109.4
C2A N1A C10A 118.1(8)
C2A N1A H1E 105.6
C10A N1A H1E 108.1
C2A N1A H1F 108.9
C10A N1A H1F 108.4
H1E N1A H1F 107.3
O1A C1A C2A 100.2(9)
O1A C1A C4A 112.1(8)
C2A C1A C4A 113.6(8)
O1A C1A H1A 110.2
C2A C1A H1A 110.2
C4A C1A H1A 110.2
C1A C2A N1A 111.3(9)
C1A C2A C3A 120.7(10)
N1A C2A C3A 115.7(9)
C1A C2A H2A1 101.8
N1A C2A H2A1 101.8
C3A C2A H2A1 101.8
C2A C3A H3A1 109.5
C2A C3A H3A2 109.5
H3A1 C3A H3A2 109.5
C2A C3A H3A3 109.5
H3A1 C3A H3A3 109.5
H3A2 C3A H3A3 109.5
C5A C4A C9A 120.0(9)
C5A C4A C1A 118.2(9)
C9A C4A C1A 121.8(9)
C4A C5A C6A 119.7(11)
C4A C5A H5A 120.2
C6A C5A H5A 120.2
C7A C6A C5A 120.0(11)
C7A C6A H6A 120.0
C5A C6A H6A 120.0
C6A C7A C8A 119.8(10)
C6A C7A H7A 120.1
C8A C7A H7A 120.1
C9A C8A C7A 120.9(11)
C9A C8A H8A 119.6
C7A C8A H8A 119.6
C8A C9A C4A 119.7(11)
C8A C9A H9A 120.1
C4A C9A H9A 120.1
N1A C10A H10A 109.5
N1A C10A H10B 109.5
H10A C10A H10B 109.5
N1A C10A H10C 109.5
H10A C10A H10C 109.5
H10B C10A H10C 109.5

loop_
_geom_bond_atom_site_label_1
_geom_bond_atom_site_label_2
_geom_bond_distance
Au1 Cl3 2.2734(18)
Au1 Cl4 2.276(2)
Au1 Cl1 2.2831(19)
Au1 Cl2 2.2846(18)
Au2 Cl7 2.274(2)
Au2 Cl8 2.2776(19)
Au2 Cl6 2.281(2)
Au2 Cl5 2.2823(19)
O1 C1 1.423(9)
O1 H1 0.8399
N1 C2 1.495(10)
N1 C10 1.495(10)
N1 H1B 0.9200
N1 H1C 0.9200
C1 C4 1.522(11)
C1 C2 1.528(11)
C1 H1D 1.0000
C2 C3 1.525(11)
C2 H2A 1.0000
C3 H3A 0.9800
C3 H3B 0.9800
C3 H3C 0.9800
C4 C9 1.383(12)
C4 C5 1.388(12)
C5 C6 1.399(13)
C5 H5 0.9500
C6 C7 1.364(13)
C6 H6 0.9500
C7 C8 1.386(13)
C7 H7 0.9500
C8 C9 1.386(12)
C8 H8 0.9500
C9 H9 0.9500
C10 H10D 0.9800
C10 H10E 0.9800
C10 H10F 0.9800
O1A C1A 1.399(12)
O1A H2 0.8399
N1A C2A 1.468(12)
N1A C10A 1.485(11)
N1A H1E 0.9200
N1A H1F 0.9199
C1A C2A 1.463(14)
C1A C4A 1.527(12)
C1A H1A 1.0000
C2A C3A 1.517(2)
C2A H2A1 1.0000
C3A H3A1 0.9800
C3A H3A2 0.9800
C3A H3A3 0.9800
C4A C5A 1.370(14)
C4A C9A 1.385(15)
C5A C6A 1.411(14)
C5A H5A 0.9500
C6A C7A 1.362(17)
C6A H6A 0.9500
C7A C8A 1.379(17)
C7A H7A 0.9500
C8A C9A 1.374(14)
C8A H8A 0.9500
C9A H9A 0.9500
C10A H10A 0.9800
C10A H10B 0.9800
C10A H10C 0.9800

loop_
_geom_contact_atom_site_label_1
_geom_contact_atom_site_label_2
_geom_contact_distance
_geom_contact_site_symmetry_2
_geom_contact_publ_flag
Cl5 Au2 3.3924(19) 3_656 no

loop_
_geom_hbond_atom_site_label_D
_geom_hbond_atom_site_label_H
_geom_hbond_atom_site_label_A
_geom_hbond_site_symmetry_A
_geom_hbond_distance_DH
_geom_hbond_distance_HA
_geom_hbond_distance_DA
_geom_hbond_angle_DHA
_geom_hbond_publ_flag
O1 H1 Cl6 4_565 0.84 2.59 3.399(6) 161 yes
O1 H1 Cl7 4_565 0.84 2.72 3.256(6) 124 yes
N1 H1B O1 1_555 0.92 2.38 2.716(9) 101 yes
N1 H1B Cl8 4_465 0.92 2.54 3.371(7) 151 yes
N1 H1C Cl2 4_466 0.92 2.40 3.292(7) 163 yes
N1A H1E O1A 1_555 0.92 2.27 2.658(11) 105 yes
N1A H1E Cl5 3_756 0.92 2.55 3.410(7) 156 yes
N1A H1F Cl6 3_656 0.92 2.56 3.413(7) 155 yes
O1A H2 O1 4_666 0.84 2.53 3.264(12) 146 yes

loop_
_geom_torsion_atom_site_label_1
_geom_torsion_atom_site_label_2
_geom_torsion_atom_site_label_3
_geom_torsion_atom_site_label_4
_geom_torsion
C10 N1 C2 C3 179.0(7)
C10 N1 C2 C1 -57.2(8)
O1 C1 C2 N1 -53.9(8)
C4 C1 C2 N1 -177.1(6)
O1 C1 C2 C3 65.8(9)
C4 C1 C2 C3 -57.4(9)
O1 C1 C4 C9 -13.8(11)
C2 C1 C4 C9 106.5(9)
O1 C1 C4 C5 164.6(7)
C2 C1 C4 C5 -75.1(9)
C9 C4 C5 C6 0.0(13)
C1 C4 C5 C6 -178.5(8)
C4 C5 C6 C7 1.4(14)
C5 C6 C7 C8 -1.8(14)
C6 C7 C8 C9 1.0(13)
C5 C4 C9 C8 -0.8(12)
C1 C4 C9 C8 177.6(8)
C7 C8 C9 C4 0.4(13)
O1A C1A C2A N1A 62.5(13)
C4A C1A C2A N1A -177.7(9)
O1A C1A C2A C3A -156.8(14)
C4A C1A C2A C3A -37.1(19)
C10A N1A C2A C1A 179.4(9)
C10A N1A C2A C3A 36.6(18)
O1A C1A C4A C5A -140.4(9)
C2A C1A C4A C5A 106.9(12)
O1A C1A C4A C9A 39.0(13)
C2A C1A C4A C9A -73.7(13)
C9A C4A C5A C6A 0.0(14)
C1A C4A C5A C6A 179.4(9)
C4A C5A C6A C7A 0.7(15)
C5A C6A C7A C8A -0.8(16)
C6A C7A C8A C9A 0.2(16)
C7A C8A C9A C4A 0.5(15)
C5A C4A C9A C8A -0.6(15)
C1A C4A C9A C8A -180.0(9)
